data_7153113
loop_
_publ_author_name
'Liu, Xiao'
'Xu, Xianxiu'
'Pan, Ling'
'Zhang, Qian'
'Liu, Qun'

_publ_section_title
;
 Efficient synthesis of trifluoromethylated
 cyclopentadienes/fulvenes/norbornenes from divinyl ketones.
;
_journal_issue 39
_journal_name_full 'Organic &amp; biomolecular chemistry'
_journal_page_first 6703
_journal_page_last 6706
_journal_paper_doi 10.1039/c3ob41400k
_journal_volume 11
_journal_year 2013
_chemical_formula_sum 'C22 H18 F3 N O'
_chemical_formula_weight 369.37
_chemical_name_systematic
;
?
;
_space_group_IT_number 14
_symmetry_cell_setting monoclinic
_symmetry_space_group_name_Hall '-P 2ybc'
_symmetry_space_group_name_H-M 'P 1 21/c 1'
_atom_sites_solution_hydrogens geom
_atom_sites_solution_primary direct
_atom_sites_solution_secondary difmap
_audit_creation_method SHELXL-97
_cell_angle_alpha 90.00
_cell_angle_beta 103.236(2)
_cell_angle_gamma 90.00
_cell_formula_units_Z 4
_cell_length_a 17.229(3)
_cell_length_b 8.7040(9)
_cell_length_c 12.3240(12)
_cell_measurement_temperature 293(2)
_cell_volume 1799.0(4)
_computing_cell_refinement 'Bruker SMART'
_computing_data_collection 'Bruker SMART'
_computing_data_reduction 'Bruker SMART'
_computing_molecular_graphics 'Bruker SHELXTL'
_computing_publication_material 'Bruker SHELXTL'
_computing_structure_refinement 'SHELXL-97 (Sheldrick, 1997)'
_computing_structure_solution 'SHELXS-97 (Sheldrick, 1990)'
_diffrn_ambient_temperature 293(2)
_diffrn_measured_fraction_theta_full 0.998
_diffrn_measured_fraction_theta_max 0.997
_diffrn_measurement_device_type 'CCD area detector'
_diffrn_measurement_method 'omega scans'
_diffrn_radiation_monochromator graphite
_diffrn_radiation_source 'fine-focus sealed tube'
_diffrn_radiation_type MoK\a
_diffrn_radiation_wavelength 0.71069
_diffrn_reflns_av_R_equivalents 0.0670
_diffrn_reflns_av_sigmaI/netI 0.0897
_diffrn_reflns_limit_h_max 20
_diffrn_reflns_limit_h_min -20
_diffrn_reflns_limit_k_max 10
_diffrn_reflns_limit_k_min -7
_diffrn_reflns_limit_l_max 14
_diffrn_reflns_limit_l_min -12
_diffrn_reflns_number 8807
_diffrn_reflns_theta_full 25.00
_diffrn_reflns_theta_max 25.11
_diffrn_reflns_theta_min 2.43
_exptl_absorpt_coefficient_mu 0.105
_exptl_absorpt_correction_T_max 0.9875
_exptl_absorpt_correction_T_min 0.9794
_exptl_absorpt_correction_type multi-scan
_exptl_absorpt_process_details '(SADABS; Bruker, 2000)'
_exptl_crystal_colour colorless
_exptl_crystal_density_diffrn 1.364
_exptl_crystal_density_method 'not measured'
_exptl_crystal_description bulk
_exptl_crystal_F_000 768
_exptl_crystal_size_max 0.20
_exptl_crystal_size_mid 0.18
_exptl_crystal_size_min 0.12
_refine_diff_density_max 0.342
_refine_diff_density_min -0.360
_refine_diff_density_rms 0.052
_refine_ls_extinction_method none
_refine_ls_goodness_of_fit_ref 1.005
_refine_ls_hydrogen_treatment constr
_refine_ls_matrix_type full
_refine_ls_number_parameters 244
_refine_ls_number_reflns 3203
_refine_ls_number_restraints 0
_refine_ls_restrained_S_all 1.005
_refine_ls_R_factor_all 0.1328
_refine_ls_R_factor_gt 0.0564
_refine_ls_shift/su_max 0.000
_refine_ls_shift/su_mean 0.000
_refine_ls_structure_factor_coef Fsqd
_refine_ls_weighting_details 'calc w=1/[\s^2^(Fo^2^)+(0.0712P)^2^+0.6969P] where P=(Fo^2^+2Fc^2^)/3'
_refine_ls_weighting_scheme calc
_refine_ls_wR_factor_gt 0.1370
_refine_ls_wR_factor_ref 0.1696
_reflns_number_gt 1634
_reflns_number_total 3203
_reflns_threshold_expression >2sigma(I)
_cod_data_source_file c3ob41400k.txt
_cod_data_source_block fulvene5b
_cod_original_sg_symbol_H-M P21/c
_cod_database_code 7153113

loop_
_symmetry_equiv_pos_as_xyz
'x, y, z'
'-x, y+1/2, -z+1/2'
'-x, -y, -z'
'x, -y-1/2, z-1/2'

loop_
_atom_site_label
_atom_site_type_symbol
_atom_site_fract_x
_atom_site_fract_y
_atom_site_fract_z
_atom_site_U_iso_or_equiv
_atom_site_adp_type
_atom_site_occupancy
_atom_site_symmetry_multiplicity
_atom_site_calc_flag
_atom_site_refinement_flags
F1 F 0.42146(13) 0.7236(3) 0.87702(19) 0.0629(7) Uani 1 1 d .
F2 F 0.47346(12) 0.5168(3) 0.83145(19) 0.0567(7) Uani 1 1 d .
N1 N 0.36968(16) 0.2746(3) 0.8714(2) 0.0361(8) Uani 1 1 d .
F3 F 0.47093(13) 0.7196(3) 0.7331(2) 0.0673(8) Uani 1 1 d .
C18 C 0.31850(19) 0.4364(4) 0.7061(3) 0.0308(8) Uani 1 1 d .
O1 O 0.34719(17) 0.9348(3) 0.6793(2) 0.0591(8) Uani 1 1 d .
C15 C 0.3030(2) 0.6781(4) 0.6323(3) 0.0334(8) Uani 1 1 d .
C7 C 0.25235(19) 0.4345(4) 0.6107(3) 0.0302(8) Uani 1 1 d .
C6 C 0.20127(19) 0.3003(4) 0.5719(3) 0.0311(8) Uani 1 1 d .
C8 C 0.24264(19) 0.5824(4) 0.5660(3) 0.0323(8) Uani 1 1 d .
C9 C 0.1808(2) 0.6349(4) 0.4693(3) 0.0327(8) Uani 1 1 d .
C17 C 0.34955(19) 0.5877(4) 0.7175(3) 0.0337(9) Uani 1 1 d .
C22 C 0.4271(2) 0.6370(5) 0.7878(3) 0.0436(10) Uani 1 1 d .
C14 C 0.2011(2) 0.7083(4) 0.3790(3) 0.0418(10) Uani 1 1 d .
H14 H 0.2546 0.7225 0.3789 0.050 Uiso 1 1 calc R
C19 C 0.34433(19) 0.2960(4) 0.7653(3) 0.0343(9) Uani 1 1 d .
H19 H 0.3425 0.2088 0.7212 0.041 Uiso 1 1 calc R
C1 C 0.1741(2) 0.2064(4) 0.6455(3) 0.0432(10) Uani 1 1 d .
H1 H 0.1885 0.2276 0.7215 0.052 Uiso 1 1 calc R
C4 C 0.1312(2) 0.1379(5) 0.4224(4) 0.0534(11) Uani 1 1 d .
H4 H 0.1174 0.1145 0.3468 0.064 Uiso 1 1 calc R
C5 C 0.1782(2) 0.2632(4) 0.4588(3) 0.0414(10) Uani 1 1 d .
H5 H 0.1951 0.3249 0.4071 0.050 Uiso 1 1 calc R
C16 C 0.3043(2) 0.8429(4) 0.6195(3) 0.0419(10) Uani 1 1 d .
H16 H 0.2682 0.8835 0.5584 0.050 Uiso 1 1 calc R
C10 C 0.0996(2) 0.6123(4) 0.4641(3) 0.0424(10) Uani 1 1 d .
H10 H 0.0842 0.5625 0.5225 0.051 Uiso 1 1 calc R
C11 C 0.0421(2) 0.6624(5) 0.3742(4) 0.0535(11) Uani 1 1 d .
H11 H -0.0115 0.6455 0.3720 0.064 Uiso 1 1 calc R
C20 C 0.3984(2) 0.1225(4) 0.9156(3) 0.0547(12) Uani 1 1 d .
H20A H 0.4149 0.1275 0.9954 0.082 Uiso 1 1 calc R
H20B H 0.4427 0.0921 0.8854 0.082 Uiso 1 1 calc R
H20C H 0.3562 0.0486 0.8948 0.082 Uiso 1 1 calc R
C2 C 0.1256(2) 0.0800(5) 0.6080(4) 0.0548(12) Uani 1 1 d .
H2 H 0.1075 0.0180 0.6585 0.066 Uiso 1 1 calc R
C13 C 0.1431(3) 0.7602(5) 0.2897(3) 0.0507(11) Uani 1 1 d .
H13 H 0.1578 0.8106 0.2309 0.061 Uiso 1 1 calc R
C12 C 0.0639(3) 0.7376(5) 0.2875(4) 0.0569(12) Uani 1 1 d .
H12 H 0.0250 0.7730 0.2275 0.068 Uiso 1 1 calc R
C21 C 0.3676(2) 0.3912(5) 0.9562(3) 0.0530(11) Uani 1 1 d .
H21A H 0.3896 0.3494 1.0288 0.080 Uiso 1 1 calc R
H21B H 0.3134 0.4220 0.9515 0.080 Uiso 1 1 calc R
H21C H 0.3984 0.4788 0.9439 0.080 Uiso 1 1 calc R
C3 C 0.1048(2) 0.0479(5) 0.4963(4) 0.0597(13) Uani 1 1 d .
H3 H 0.0724 -0.0362 0.4709 0.072 Uiso 1 1 calc R

loop_
_atom_site_aniso_label
_atom_site_aniso_U_11
_atom_site_aniso_U_22
_atom_site_aniso_U_33
_atom_site_aniso_U_23
_atom_site_aniso_U_13
_atom_site_aniso_U_12
F1 0.0615(15) 0.0563(16) 0.0601(15) -0.0246(13) -0.0081(12) -0.0048(12)
F2 0.0361(12) 0.0461(15) 0.0775(16) 0.0023(12) -0.0087(11) 0.0012(11)
N1 0.0372(17) 0.0332(19) 0.0336(17) -0.0002(14) -0.0003(14) -0.0022(14)
F3 0.0453(14) 0.0589(17) 0.0967(19) 0.0099(14) 0.0140(13) -0.0179(12)
C18 0.0345(19) 0.026(2) 0.0306(19) -0.0020(16) 0.0048(16) -0.0011(16)
O1 0.0674(19) 0.0328(16) 0.069(2) -0.0039(15) -0.0001(16) -0.0098(15)
C15 0.036(2) 0.024(2) 0.038(2) 0.0028(17) 0.0040(16) -0.0027(17)
C7 0.0332(19) 0.026(2) 0.0306(18) -0.0047(16) 0.0057(15) -0.0025(16)
C6 0.0341(19) 0.026(2) 0.032(2) 0.0008(16) 0.0051(16) 0.0015(16)
C8 0.0328(19) 0.031(2) 0.0333(19) -0.0005(17) 0.0082(16) -0.0004(17)
C9 0.036(2) 0.026(2) 0.034(2) -0.0019(17) 0.0051(16) -0.0005(16)
C17 0.033(2) 0.030(2) 0.038(2) -0.0074(17) 0.0067(16) -0.0037(17)
C22 0.037(2) 0.035(2) 0.056(3) 0.000(2) 0.0043(19) -0.0010(19)
C14 0.045(2) 0.042(2) 0.037(2) 0.0032(19) 0.0084(18) 0.0001(19)
C19 0.0315(19) 0.033(2) 0.035(2) -0.0052(17) 0.0014(16) -0.0020(17)
C1 0.050(2) 0.036(2) 0.042(2) 0.0069(19) 0.0079(19) -0.0030(19)
C4 0.059(3) 0.041(3) 0.052(3) -0.011(2) -0.005(2) -0.001(2)
C5 0.050(2) 0.036(2) 0.034(2) -0.0016(18) 0.0020(18) -0.0062(19)
C16 0.042(2) 0.037(2) 0.044(2) -0.001(2) 0.0034(18) -0.006(2)
C10 0.044(2) 0.032(2) 0.050(2) 0.0043(19) 0.0081(19) -0.0018(19)
C11 0.040(2) 0.049(3) 0.065(3) 0.000(2) -0.002(2) 0.002(2)
C20 0.061(3) 0.043(3) 0.053(3) 0.015(2) -0.003(2) 0.007(2)
C2 0.050(3) 0.040(3) 0.077(3) 0.014(2) 0.019(2) -0.008(2)
C13 0.068(3) 0.047(3) 0.035(2) 0.0063(19) 0.008(2) 0.003(2)
C12 0.056(3) 0.049(3) 0.054(3) 0.002(2) -0.011(2) 0.008(2)
C21 0.062(3) 0.058(3) 0.037(2) -0.011(2) 0.007(2) -0.009(2)
C3 0.047(3) 0.035(3) 0.090(4) -0.011(3) 0.000(3) -0.009(2)

loop_
_atom_type_symbol
_atom_type_description
_atom_type_scat_dispersion_real
_atom_type_scat_dispersion_imag
_atom_type_scat_source
C C 0.0033 0.0016 'International Tables Vol C Tables 4.2.6.8 and 6.1.1.4'
H H 0.0000 0.0000 'International Tables Vol C Tables 4.2.6.8 and 6.1.1.4'
N N 0.0061 0.0033 'International Tables Vol C Tables 4.2.6.8 and 6.1.1.4'
O O 0.0106 0.0060 'International Tables Vol C Tables 4.2.6.8 and 6.1.1.4'
F F 0.0171 0.0103 'International Tables Vol C Tables 4.2.6.8 and 6.1.1.4'

loop_
_geom_angle_atom_site_label_1
_geom_angle_atom_site_label_2
_geom_angle_atom_site_label_3
_geom_angle
C19 N1 C21 124.4(3)
C19 N1 C20 120.7(3)
C21 N1 C20 114.8(3)
C17 C18 C7 107.6(3)
C17 C18 C19 132.3(3)
C7 C18 C19 120.0(3)
C17 C15 C8 108.4(3)
C17 C15 C16 128.1(3)
C8 C15 C16 122.9(3)
C8 C7 C18 108.3(3)
C8 C7 C6 126.4(3)
C18 C7 C6 125.2(3)
C1 C6 C5 117.2(3)
C1 C6 C7 121.5(3)
C5 C6 C7 121.3(3)
C7 C8 C15 107.8(3)
C7 C8 C9 127.1(3)
C15 C8 C9 125.1(3)
C14 C9 C10 117.3(3)
C14 C9 C8 121.2(3)
C10 C9 C8 121.5(3)
C15 C17 C18 107.9(3)
C15 C17 C22 124.0(3)
C18 C17 C22 126.7(3)
F3 C22 F2 105.5(3)
F3 C22 F1 105.4(3)
F2 C22 F1 104.7(3)
F3 C22 C17 113.6(3)
F2 C22 C17 112.4(3)
F1 C22 C17 114.4(3)
C13 C14 C9 121.1(4)
C13 C14 H14 119.4
C9 C14 H14 119.4
N1 C19 C18 128.9(3)
N1 C19 H19 115.6
C18 C19 H19 115.6
C6 C1 C2 121.1(4)
C6 C1 H1 119.4
C2 C1 H1 119.4
C3 C4 C5 120.2(4)
C3 C4 H4 119.9
C5 C4 H4 119.9
C4 C5 C6 121.5(4)
C4 C5 H5 119.3
C6 C5 H5 119.3
O1 C16 C15 127.6(4)
O1 C16 H16 116.2
C15 C16 H16 116.2
C11 C10 C9 121.2(4)
C11 C10 H10 119.4
C9 C10 H10 119.4
C12 C11 C10 120.2(4)
C12 C11 H11 119.9
C10 C11 H11 119.9
N1 C20 H20A 109.5
N1 C20 H20B 109.5
H20A C20 H20B 109.5
N1 C20 H20C 109.5
H20A C20 H20C 109.5
H20B C20 H20C 109.5
C3 C2 C1 119.5(4)
C3 C2 H2 120.2
C1 C2 H2 120.2
C12 C13 C14 120.2(4)
C12 C13 H13 119.9
C14 C13 H13 119.9
C13 C12 C11 119.9(4)
C13 C12 H12 120.0
C11 C12 H12 120.0
N1 C21 H21A 109.5
N1 C21 H21B 109.5
H21A C21 H21B 109.5
N1 C21 H21C 109.5
H21A C21 H21C 109.5
H21B C21 H21C 109.5
C4 C3 C2 120.4(4)
C4 C3 H3 119.8
C2 C3 H3 119.8

loop_
_geom_bond_atom_site_label_1
_geom_bond_atom_site_label_2
_geom_bond_distance
F1 C22 1.355(4)
F2 C22 1.351(4)
N1 C19 1.293(4)
N1 C21 1.464(4)
N1 C20 1.474(4)
F3 C22 1.332(4)
C18 C17 1.416(5)
C18 C7 1.438(4)
C18 C19 1.441(5)
O1 C16 1.216(4)
C15 C17 1.407(5)
C15 C8 1.433(5)
C15 C16 1.444(5)
C7 C8 1.395(5)
C7 C6 1.475(4)
C6 C1 1.381(5)
C6 C5 1.396(4)
C8 C9 1.478(4)
C9 C14 1.396(5)
C9 C10 1.399(5)
C17 C22 1.480(5)
C14 C13 1.382(5)
C14 H14 0.9300
C19 H19 0.9300
C1 C2 1.395(5)
C1 H1 0.9300
C4 C3 1.355(6)
C4 C5 1.372(5)
C4 H4 0.9300
C5 H5 0.9300
C16 H16 0.9300
C10 C11 1.377(5)
C10 H10 0.9300
C11 C12 1.375(6)
C11 H11 0.9300
C20 H20A 0.9600
C20 H20B 0.9600
C20 H20C 0.9600
C2 C3 1.370(6)
C2 H2 0.9300
C13 C12 1.374(6)
C13 H13 0.9300
C12 H12 0.9300
C21 H21A 0.9600
C21 H21B 0.9600
C21 H21C 0.9600
C3 H3 0.9300

loop_
_geom_torsion_atom_site_label_1
_geom_torsion_atom_site_label_2
_geom_torsion_atom_site_label_3
_geom_torsion_atom_site_label_4
_geom_torsion
C17 C18 C7 C8 -0.8(4)
C19 C18 C7 C8 -176.9(3)
C17 C18 C7 C6 -177.7(3)
C19 C18 C7 C6 6.3(5)
C8 C7 C6 C1 -133.0(4)
C18 C7 C6 C1 43.2(5)
C8 C7 C6 C5 46.8(5)
C18 C7 C6 C5 -136.9(4)
C18 C7 C8 C15 0.5(4)
C6 C7 C8 C15 177.2(3)
C18 C7 C8 C9 -178.3(3)
C6 C7 C8 C9 -1.6(6)
C17 C15 C8 C7 0.1(4)
C16 C15 C8 C7 -171.3(3)
C17 C15 C8 C9 178.9(3)
C16 C15 C8 C9 7.5(6)
C7 C8 C9 C14 -125.4(4)
C15 C8 C9 C14 56.0(5)
C7 C8 C9 C10 54.1(5)
C15 C8 C9 C10 -124.5(4)
C8 C15 C17 C18 -0.6(4)
C16 C15 C17 C18 170.2(4)
C8 C15 C17 C22 166.7(3)
C16 C15 C17 C22 -22.5(6)
C7 C18 C17 C15 0.9(4)
C19 C18 C17 C15 176.2(4)
C7 C18 C17 C22 -166.0(3)
C19 C18 C17 C22 9.4(6)
C15 C17 C22 F3 -36.5(5)
C18 C17 C22 F3 128.4(4)
C15 C17 C22 F2 -156.2(3)
C18 C17 C22 F2 8.7(5)
C15 C17 C22 F1 84.6(4)
C18 C17 C22 F1 -110.4(4)
C10 C9 C14 C13 1.8(5)
C8 C9 C14 C13 -178.6(3)
C21 N1 C19 C18 8.2(6)
C20 N1 C19 C18 -176.1(3)
C17 C18 C19 N1 43.0(6)
C7 C18 C19 N1 -142.1(4)
C5 C6 C1 C2 -0.1(5)
C7 C6 C1 C2 179.8(3)
C3 C4 C5 C6 1.1(6)
C1 C6 C5 C4 -0.6(5)
C7 C6 C5 C4 179.5(3)
C17 C15 C16 O1 1.4(7)
C8 C15 C16 O1 171.0(4)
C14 C9 C10 C11 -0.9(5)
C8 C9 C10 C11 179.5(3)
C9 C10 C11 C12 -0.6(6)
C6 C1 C2 C3 0.4(6)
C9 C14 C13 C12 -1.2(6)
C14 C13 C12 C11 -0.3(6)
C10 C11 C12 C13 1.2(6)
C5 C4 C3 C2 -0.8(6)
C1 C2 C3 C4 0.1(6)
